data_4300010
loop_
_publ_author_name
'Weibin Wang'
'Paul J. Low'
'Arthur J. Carty'
'Enrico Sappa'
'Giuliana Gervasio'
'Carlo Mealli'
'Andrea Ienco'
'Enrique Perez-Carre\~no'

_publ_section_title
;
Synthesis and Structure of the Cluster Ion Pair
{Ru3(CO)9[\m-P(NPri2)2]3}{Ru6(CO)15(\m6-C)[\m-P(NPri2)2]}. A Theoretical
Overview of M3(\m-PR2)3 Frameworks
;
_journal_name_full 'Inorganic Chemistry'
_journal_page_first 998
_journal_page_last 1005
_journal_paper_doi 10.1021/ic990195f
_journal_volume 39
_journal_year 2000
_chemical_formula_sum 'C76.5 H0 N8 O24 P4 Ru9'
_chemical_formula_weight 2448.35
_space_group_IT_number 14
_symmetry_cell_setting monoclinic
_symmetry_space_group_name_Hall '-P 2ybc'
_symmetry_space_group_name_H-M 'P 1 21/c 1'
_atom_sites_solution_hydrogens geom
_atom_sites_solution_primary direct
_atom_sites_solution_secondary difmap
_audit_creation_method SHELXL
_cell_angle_alpha 90.00
_cell_angle_beta 91.14
_cell_angle_gamma 90.00
_cell_formula_units_Z 4
_cell_length_a 15.537(8)
_cell_length_b 36.151(16)
_cell_length_c 19.407(5)
_cell_measurement_temperature 293(2)
_cell_volume 10898(8)
_computing_structure_refinement 'SHELXL-93 (Sheldrick, 1993)'
_computing_structure_solution 'SHELXS-86 (Sheldrick, 1990)'
_diffrn_ambient_temperature 293(2)
_diffrn_radiation_monochromator graphite
_diffrn_radiation_source 'fine-focus sealed tube'
_diffrn_radiation_type MoK\a
_diffrn_radiation_wavelength 0.71073
_diffrn_reflns_av_R_equivalents 0.0579
_diffrn_reflns_av_sigmaI/netI 0.0580
_diffrn_reflns_limit_h_max 14
_diffrn_reflns_limit_h_min -9
_diffrn_reflns_limit_k_max 38
_diffrn_reflns_limit_k_min 0
_diffrn_reflns_limit_l_max 20
_diffrn_reflns_limit_l_min 0
_diffrn_reflns_number 12206
_diffrn_reflns_theta_max 22.52
_diffrn_reflns_theta_min 1.13
_exptl_absorpt_coefficient_mu 1.329
_exptl_crystal_density_diffrn 1.492
_exptl_crystal_F_000 4652
_refine_diff_density_max 1.667
_refine_diff_density_min -0.555
_refine_diff_density_rms 0.174
_refine_ls_extinction_method none
_refine_ls_goodness_of_fit_all 1.098
_refine_ls_goodness_of_fit_obs 1.103
_refine_ls_matrix_type full
_refine_ls_number_parameters 1080
_refine_ls_number_reflns 11891
_refine_ls_number_restraints 1
_refine_ls_restrained_S_all 1.308
_refine_ls_restrained_S_obs 1.103
_refine_ls_R_factor_all 0.1175
_refine_ls_R_factor_obs 0.0689
_refine_ls_shift/esd_max 3.908
_refine_ls_shift/esd_mean 0.047
_refine_ls_structure_factor_coef Fsqd
_refine_ls_weighting_details 'w=1/[\s^2^(Fo^2^)+(0.0927P)^2^+221.6086P] where P=(Fo^2^+2Fc^2^)/3'
_refine_ls_weighting_scheme calc
_refine_ls_wR_factor_all 0.2802
_refine_ls_wR_factor_obs 0.1923
_reflns_number_observed 8006
_reflns_number_total 11891
_reflns_observed_criterion >2sigma(I)
_cod_depositor_comments
;
The following automatic conversions were performed:

'_refine_ls_weighting_scheme' value 'calc
w=1/[\s^2^(Fo^2^)+(0.0927P)^2^+221.6086P] where P=(Fo^2^+2Fc^2^)/3'
was changed to 'calc'. New tag '_refine_ls_weighting_details' was
created. The value of the new tag was set to
'w=1/[\s^2^(Fo^2^)+(0.0927P)^2^+221.6086P] where P=(Fo^2^+2Fc^2^)/3'.

Automatic conversion script
Id: cif_fix_values 3143 2015-03-26 13:38:13Z robertas 
;
_cod_original_cell_volume 10898.3(79)
_cod_original_formula_sum 'C76.50 H0 N8 O24 P4 Ru9'
_cod_database_code 4300010

loop_
_symmetry_equiv_pos_as_xyz
'x, y, z'
'-x, y+1/2, -z+1/2'
'-x, -y, -z'
'x, -y-1/2, z-1/2'

loop_
_atom_site_aniso_label
_atom_site_aniso_U_11
_atom_site_aniso_U_22
_atom_site_aniso_U_33
_atom_site_aniso_U_23
_atom_site_aniso_U_13
_atom_site_aniso_U_12
Ru1 0.0448(12) 0.0358(8) 0.0385(8) -0.0003(6) 0.0048(7) 0.0036(7)
Ru2 0.0433(12) 0.0416(8) 0.0426(8) 0.0043(7) 0.0032(8) 0.0026(7)
Ru3 0.0450(12) 0.0358(8) 0.0428(8) -0.0014(6) 0.0033(8) 0.0028(7)
P12 0.044(4) 0.039(3) 0.051(3) 0.003(2) 0.008(3) 0.000(2)
N12A 0.054(13) 0.041(9) 0.073(11) 0.008(8) -0.001(9) 0.002(8)
C1A 0.067(20) 0.085(17) 0.081(16) -0.009(13) -0.012(15) -0.006(14)
C2A 0.124(27) 0.116(22) 0.093(20) -0.033(17) -0.027(18) -0.016(19)
C3A 0.042(19) 0.110(21) 0.169(29) -0.013(20) -0.026(19) -0.020(15)
C4A 0.077(21) 0.059(14) 0.103(18) 0.015(13) 0.030(15) -0.007(13)
C5A 0.079(22) 0.049(13) 0.150(25) 0.003(14) 0.025(18) 0.014(13)
C6A 0.077(23) 0.081(18) 0.156(27) 0.003(17) 0.050(20) -0.044(16)
N12B 0.048(14) 0.058(10) 0.084(13) 0.010(9) 0.024(11) 0.012(9)
C1B 0.102(23) 0.070(15) 0.068(15) 0.020(12) 0.034(14) -0.009(14)
C2B 0.132(28) 0.067(15) 0.097(19) 0.008(14) 0.049(18) -0.026(16)
C3B 0.129(28) 0.094(19) 0.081(17) -0.033(15) 0.052(17) 0.009(18)
C4B 0.046(20) 0.089(18) 0.133(23) 0.018(16) 0.049(17) 0.021(15)
C5B 0.104(26) 0.082(18) 0.134(25) 0.002(17) 0.036(20) 0.033(17)
C6B 0.037(20) 0.119(23) 0.165(29) 0.027(20) 0.064(19) 0.007(16)
P13 0.041(4) 0.036(2) 0.046(3) -0.007(2) -0.003(2) 0.006(2)
N13A 0.066(15) 0.061(11) 0.064(11) -0.016(9) -0.013(10) 0.011(10)
C1C 0.099(21) 0.075(15) 0.043(12) -0.015(11) -0.015(12) 0.021(13)
C2C 0.071(20) 0.059(15) 0.179(29) -0.039(17) -0.038(19) -0.010(13)
C3C 0.124(25) 0.120(22) 0.069(16) -0.055(15) -0.039(16) 0.045(18)
C4C 0.052(18) 0.057(13) 0.115(20) -0.003(13) -0.014(15) -0.018(12)
C5C 0.135(26) 0.085(17) 0.065(15) 0.010(13) -0.031(16) 0.044(17)
C6C 0.049(19) 0.111(22) 0.172(29) -0.004(20) -0.044(20) 0.023(16)
N13B 0.071(14) 0.033(8) 0.040(8) -0.004(6) 0.006(8) 0.007(8)
C1D 0.061(19) 0.062(13) 0.055(13) 0.001(10) 0.023(12) 0.000(11)
C2D 0.031(18) 0.098(19) 0.141(24) 0.000(17) 0.024(17) 0.001(14)
C3D 0.091(23) 0.089(18) 0.081(17) -0.019(14) 0.031(15) 0.027(15)
C4D 0.055(16) 0.036(10) 0.080(14) -0.012(10) 0.014(12) 0.007(10)
C5D 0.091(20) 0.035(11) 0.089(16) -0.007(10) -0.007(14) 0.002(11)
C6D 0.065(19) 0.083(16) 0.086(16) 0.006(13) -0.018(14) 0.040(13)
P23 0.052(4) 0.041(3) 0.040(3) 0.007(2) 0.008(3) 0.002(2)
N23A 0.055(13) 0.040(8) 0.052(9) 0.008(7) 0.020(9) 0.001(8)
C1E 0.086(22) 0.042(12) 0.123(21) 0.013(13) 0.001(17) 0.006(13)
C2E 0.104(25) 0.100(21) 0.133(26) -0.002(18) -0.034(21) -0.029(18)
C3E 0.141(32) 0.071(18) 0.159(30) 0.026(18) 0.051(24) -0.028(18)
C4E 0.079(22) 0.066(15) 0.119(21) 0.021(15) 0.016(17) 0.013(14)
C5E 0.230(42) 0.057(15) 0.103(21) -0.018(15) 0.078(24) 0.027(20)
C6E 0.109(29) 0.134(27) 0.172(33) 0.016(24) -0.024(24) 0.056(22)
N23B 0.033(12) 0.081(11) 0.039(9) 0.016(8) 0.008(9) 0.009(9)
C1F 0.076(20) 0.075(15) 0.050(12) 0.007(11) 0.004(13) -0.012(13)
C2F 0.134(28) 0.086(18) 0.068(16) -0.014(13) 0.019(16) -0.002(17)
C3F 0.136(30) 0.082(18) 0.094(19) 0.009(15) 0.055(19) -0.034(18)
C4F 0.071(22) 0.149(26) 0.071(17) 0.025(17) 0.006(16) 0.005(19)
C5F 0.106(28) 0.147(29) 0.131(27) 0.013(23) -0.012(22) -0.050(23)
C6F 0.124(27) 0.093(20) 0.124(23) 0.060(18) 0.005(20) 0.018(18)
C11 0.080(19) 0.052(13) 0.049(12) 0.016(10) 0.008(11) -0.002(11)
O11 0.105(15) 0.075(11) 0.083(11) 0.031(10) 0.023(10) 0.009(10)
C12 0.053(16) 0.038(11) 0.070(14) -0.004(10) 0.000(12) -0.003(10)
O12 0.082(12) 0.055(8) 0.051(8) -0.023(7) -0.006(8) 0.008(8)
C13 0.035(15) 0.051(12) 0.063(14) 0.017(11) 0.013(11) 0.007(10)
O13 0.114(16) 0.078(10) 0.046(8) -0.026(8) 0.019(9) 0.017(10)
C21 0.046(17) 0.063(13) 0.068(14) 0.006(11) 0.003(13) 0.020(12)
O21 0.050(12) 0.118(14) 0.104(13) 0.013(11) 0.004(11) 0.028(10)
C22 0.050(16) 0.034(11) 0.072(14) 0.009(10) 0.009(12) 0.006(10)
O22 0.101(15) 0.040(8) 0.077(10) -0.016(8) 0.017(9) 0.011(8)
C23 0.048(17) 0.072(14) 0.058(13) 0.016(12) 0.004(12) 0.014(12)
O23 0.088(14) 0.083(11) 0.059(9) -0.027(8) -0.003(9) 0.010(9)
C31 0.038(16) 0.046(12) 0.058(12) -0.007(9) 0.007(12) 0.010(10)
O31 0.068(15) 0.091(13) 0.119(15) -0.003(10) 0.027(12) -0.035(11)
C32 0.047(15) 0.025(9) 0.064(13) 0.000(9) -0.004(11) 0.013(9)
O32 0.093(14) 0.054(8) 0.056(9) -0.025(7) 0.006(8) 0.000(8)
C33 0.040(14) 0.052(11) 0.040(11) 0.007(9) 0.002(10) 0.010(9)
O33 0.099(14) 0.064(9) 0.045(8) -0.017(7) 0.012(8) 0.013(8)
Ru4 0.0472(13) 0.0459(9) 0.0494(9) 0.0063(7) 0.0066(8) -0.0064(8)
Ru5 0.0431(13) 0.0574(10) 0.0523(10) 0.0053(8) 0.0075(9) 0.0017(8)
Ru6 0.0593(15) 0.0536(10) 0.0705(12) 0.0196(9) 0.0003(10) -0.0133(9)
Ru7 0.0553(14) 0.0486(10) 0.0655(11) 0.0006(8) 0.0010(9) 0.0063(8)
Ru8 0.0461(13) 0.0590(10) 0.0498(9) 0.0092(8) -0.0004(8) -0.0035(8)
Ru9 0.0508(13) 0.0515(10) 0.0565(10) 0.0023(8) -0.0033(9) -0.0054(8)
C0 0.043(15) 0.058(12) 0.054(12) 0.008(9) -0.006(10) -0.002(10)
P58 0.059(5) 0.077(4) 0.049(3) -0.003(3) 0.009(3) -0.008(3)
N58A 0.089(18) 0.076(13) 0.084(14) -0.018(11) 0.011(12) 0.006(12)
C1G 0.157(38) 0.154(32) 0.131(29) 0.035(24) 0.015(27) -0.072(28)
C2G 0.228(45) 0.063(18) 0.156(32) 0.006(19) 0.014(29) -0.039(22)
C3G 0.098(30) 0.188(39) 0.238(46) -0.084(35) -0.046(30) 0.008(26)
C4G 0.264(58) 0.173(39) 0.188(42) -0.119(35) -0.037(39) 0.063(39)
C5G 0.263(51) 0.105(25) 0.154(32) -0.080(24) 0.054(32) -0.046(28)
C6G 0.274(44) 0.184(31) 0.200(39) -0.048(28) -0.082(33) 0.164(33)
N58B 0.070(17) 0.133(18) 0.053(11) 0.014(11) 0.018(11) -0.021(14)
C1H 0.242(53) 0.114(25) 0.089(22) 0.023(19) 0.091(27) -0.025(29)
C2H 0.107(37) 0.454(85) 0.103(27) -0.057(40) 0.031(25) -0.019(45)
C3H 0.227(49) 0.189(38) 0.120(28) 0.084(28) 0.003(29) -0.092(35)
C4H 0.224(50) 0.235(50) 0.105(28) -0.068(31) -0.048(30) 0.046(40)
C5H 0.299(63) 0.224(49) 0.164(39) -0.069(35) -0.128(41) 0.143(47)
C6H 0.224(48) 0.302(55) 0.072(20) -0.088(28) 0.047(25) -0.140(42)
C41 0.064(19) 0.083(16) 0.066(14) -0.007(12) 0.001(13) -0.029(14)
O41 0.110(17) 0.142(17) 0.075(11) -0.002(11) 0.007(11) -0.078(14)
C42 0.046(16) 0.050(12) 0.076(15) 0.003(11) -0.007(12) -0.004(10)
O42 0.068(12) 0.082(11) 0.089(11) 0.031(9) -0.019(9) -0.008(9)
C47 0.067(23) 0.072(15) 0.067(15) -0.014(12) 0.016(14) -0.012(13)
O47 0.078(16) 0.086(11) 0.079(11) 0.022(9) 0.040(10) 0.013(10)
C51 0.133(26) 0.043(13) 0.068(15) 0.010(11) -0.002(15) -0.006(14)
O51 0.171(22) 0.081(13) 0.110(15) 0.013(11) 0.015(14) 0.013(13)
C52 0.040(19) 0.061(14) 0.088(16) -0.001(11) 0.016(15) -0.011(13)
O52 0.055(15) 0.110(15) 0.165(19) 0.003(13) 0.035(14) -0.022(12)
C61 0.112(30) 0.171(34) 0.120(26) 0.058(25) -0.010(22) -0.037(24)
O61 0.239(33) 0.238(31) 0.144(21) 0.152(23) -0.047(21) -0.075(25)
C62 0.053(22) 0.066(15) 0.109(19) 0.032(13) 0.049(17) -0.014(14)
O62 0.065(16) 0.105(14) 0.168(19) 0.043(13) 0.040(15) -0.005(12)
C67 0.063(19) 0.059(15) 0.129(22) 0.037(15) -0.010(16) 0.008(13)
O67 0.076(14) 0.052(10) 0.197(21) 0.018(11) 0.020(13) 0.012(9)
C71 0.087(23) 0.054(15) 0.134(25) -0.017(15) 0.015(18) 0.001(14)
O71 0.161(24) 0.133(19) 0.139(19) -0.063(16) 0.036(16) -0.039(16)
C72 0.058(19) 0.062(14) 0.081(16) 0.019(12) 0.016(15) 0.019(12)
O72 0.042(11) 0.098(12) 0.109(13) 0.021(10) -0.003(10) 0.020(9)
C81 0.040(18) 0.079(16) 0.093(17) -0.006(13) 0.004(15) -0.023(13)
O81 0.062(15) 0.136(17) 0.132(16) 0.008(13) -0.002(14) -0.017(13)
C82 0.072(20) 0.089(18) 0.081(17) 0.008(14) 0.015(15) 0.012(15)
O82 0.146(20) 0.137(17) 0.116(16) 0.082(14) -0.027(14) 0.001(14)
C91 0.071(19) 0.043(12) 0.098(18) 0.003(12) 0.004(14) -0.004(12)
O91 0.118(17) 0.080(12) 0.128(15) 0.006(11) -0.031(13) -0.047(12)
C92 0.063(18) 0.075(15) 0.064(14) 0.004(12) -0.014(13) 0.013(13)
O92 0.085(15) 0.106(14) 0.115(14) 0.004(11) -0.037(12) 0.030(12)
C93 0.114(27) 0.114(22) 0.054(16) -0.001(15) -0.013(16) -0.030(18)
O93 0.139(21) 0.166(20) 0.068(13) -0.029(13) 0.009(13) -0.053(15)

loop_
_atom_site_label
_atom_site_type_symbol
_atom_site_fract_x
_atom_site_fract_y
_atom_site_fract_z
_atom_site_U_iso_or_equiv
_atom_site_thermal_displace_type
_atom_site_occupancy
_atom_site_calc_flag
_atom_site_refinement_flags
_atom_site_disorder_group
Ru1 Ru 0.36333(10) 0.60615(4) 0.14099(7) 0.0397(4) Uani 1 d . .
Ru2 Ru 0.25495(11) 0.66015(4) 0.04409(7) 0.0425(4) Uani 1 d . .
Ru3 Ru 0.45718(11) 0.66641(4) 0.05089(7) 0.0411(4) Uani 1 d . .
P12 P 0.2104(4) 0.60923(13) 0.1161(2) 0.0445(13) Uani 1 d . .
N12A N 0.1703(11) 0.5705(4) 0.0768(8) 0.056(5) Uani 1 d . .
C1A C 0.1224(16) 0.5726(7) 0.0108(12) 0.078(7) Uani 1 d . .
C2A C 0.1535(20) 0.5423(8) -0.0420(14) 0.111(10) Uani 1 d . .
C3A C 0.0218(16) 0.5727(8) 0.0108(17) 0.107(10) Uani 1 d . .
C4A C 0.1756(17) 0.5367(6) 0.1240(13) 0.079(7) Uani 1 d . .
C5A C 0.2407(17) 0.5070(6) 0.0988(15) 0.092(9) Uani 1 d . .
C6A C 0.0822(18) 0.5173(7) 0.1301(16) 0.104(10) Uani 1 d . .
N12B N 0.1443(12) 0.6220(4) 0.1798(9) 0.063(5) Uani 1 d . .
C1B C 0.1686(17) 0.6132(6) 0.2547(12) 0.080(8) Uani 1 d . .
C2B C 0.1167(20) 0.5797(7) 0.2849(13) 0.098(9) Uani 1 d . .
C3B C 0.1505(20) 0.6482(7) 0.3028(13) 0.100(10) Uani 1 d . .
C4B C 0.0561(17) 0.6359(7) 0.1558(15) 0.089(8) Uani 1 d . .
C5B C 0.0393(20) 0.6773(7) 0.1701(16) 0.106(10) Uani 1 d . .
C6B C -0.0223(17) 0.6143(8) 0.1839(17) 0.106(10) Uani 1 d . .
P13 P 0.5139(3) 0.61896(12) 0.1262(2) 0.0409(13) Uani 1 d . .
N13A N 0.5716(12) 0.6341(5) 0.1979(9) 0.064(5) Uani 1 d . .
C1C C 0.5481(16) 0.6218(6) 0.2685(10) 0.072(7) Uani 1 d . .
C2C C 0.6477(17) 0.6969(6) 0.1952(17) 0.104(10) Uani 1 d . .
C3C C 0.5515(19) 0.6567(8) 0.3188(12) 0.105(10) Uani 1 d . .
C4C C 0.6510(15) 0.6551(6) 0.1809(13) 0.075(7) Uani 1 d . .
C5C C 0.6078(19) 0.5908(7) 0.2984(12) 0.096(9) Uani 1 d . .
C6C C 0.7311(16) 0.6383(8) 0.2165(17) 0.111(11) Uani 1 d . .
N13B N 0.5726(11) 0.5850(4) 0.0881(7) 0.048(4) Uani 1 d . .
C1D C 0.6264(15) 0.5917(5) 0.0257(10) 0.059(6) Uani 1 d . .
C2D C 0.7235(16) 0.5991(7) 0.0385(15) 0.090(8) Uani 1 d . .
C3D C 0.6128(18) 0.5626(7) -0.0289(12) 0.086(8) Uani 1 d . .
C4D C 0.5805(14) 0.5501(5) 0.1298(11) 0.057(6) Uani 1 d . .
C5D C 0.5304(16) 0.5168(5) 0.0977(12) 0.072(7) Uani 1 d . .
C6D C 0.6764(15) 0.5399(6) 0.1450(12) 0.078(8) Uani 1 d . .
P23 P 0.3519(4) 0.70416(13) -0.0073(2) 0.0444(13) Uani 1 d . .
N23A N 0.3425(11) 0.7480(4) 0.0210(7) 0.049(4) Uani 1 d . .
C1E C 0.4241(17) 0.7722(6) 0.0112(14) 0.084(8) Uani 1 d . .
C2E C 0.4754(20) 0.7825(8) 0.0756(17) 0.113(11) Uani 1 d . .
C3E C 0.4090(22) 0.8075(7) -0.0297(17) 0.123(12) Uani 1 d . .
C4E C 0.2617(18) 0.7649(7) 0.0488(15) 0.088(8) Uani 1 d . .
C5E C 0.2758(25) 0.7889(7) 0.1137(15) 0.129(14) Uani 1 d . .
C6E C 0.2110(22) 0.7880(9) -0.0072(19) 0.139(13) Uani 1 d . .
N23B N 0.3529(11) 0.7029(4) -0.0950(7) 0.051(4) Uani 1 d . .
C1F C 0.4358(17) 0.7022(6) -0.1321(10) 0.067(7) Uani 1 d . .
C2F C 0.4335(20) 0.6751(7) -0.1931(12) 0.096(9) Uani 1 d . .
C3F C 0.4793(20) 0.7383(7) -0.1575(13) 0.103(10) Uani 1 d . .
C4F C 0.2711(18) 0.7145(9) -0.1296(13) 0.097(9) Uani 1 d . .
C5F C 0.2271(22) 0.6877(10) -0.1743(18) 0.128(12) Uani 1 d . .
C6F C 0.2759(20) 0.7510(8) -0.1754(15) 0.114(11) Uani 1 d . .
C11 C 0.3685(15) 0.5653(6) 0.1990(10) 0.060(6) Uani 1 d . .
O11 O 0.3735(11) 0.5409(4) 0.2344(8) 0.088(5) Uani 1 d . .
C12 C 0.3722(14) 0.5764(5) 0.0573(11) 0.054(6) Uani 1 d . .
O12 O 0.3755(10) 0.5601(4) 0.0093(7) 0.063(4) Uani 1 d . .
C13 C 0.3553(13) 0.6399(5) 0.2211(11) 0.050(5) Uani 1 d . .
O13 O 0.3502(11) 0.6574(4) 0.2672(7) 0.079(5) Uani 1 d . .
C21 C 0.1500(15) 0.6781(6) 0.0097(11) 0.059(6) Uani 1 d . .
O21 O 0.0848(11) 0.6887(5) -0.0103(9) 0.090(5) Uani 1 d . .
C22 C 0.2495(13) 0.6902(5) 0.1273(11) 0.052(5) Uani 1 d . .
O22 O 0.2448(11) 0.7064(4) 0.1754(8) 0.072(5) Uani 1 d . .
C23 C 0.2702(14) 0.6283(6) -0.0346(11) 0.059(6) Uani 1 d . .
O23 O 0.2776(11) 0.6102(4) -0.0828(8) 0.077(5) Uani 1 d . .
C31 C 0.5606(15) 0.6918(5) 0.0276(10) 0.047(5) Uani 1 d . .
O31 O 0.6209(13) 0.7059(5) 0.0151(9) 0.092(6) Uani 1 d . .
C32 C 0.4423(13) 0.6971(4) 0.1325(10) 0.045(5) Uani 1 d . .
O32 O 0.4328(10) 0.7136(4) 0.1801(7) 0.068(4) Uani 1 d . .
C33 C 0.4619(12) 0.6340(5) -0.0303(9) 0.044(5) Uani 1 d . .
O33 O 0.4659(10) 0.6157(4) -0.0754(7) 0.069(4) Uani 1 d . .
Ru4 Ru 0.78769(11) 0.62438(4) -0.20222(8) 0.0474(5) Uani 1 d . .
Ru5 Ru 0.93355(11) 0.62937(4) -0.29936(8) 0.0509(5) Uani 1 d . .
Ru6 Ru 0.90368(13) 0.70962(5) -0.30344(9) 0.0612(6) Uani 1 d . .
Ru7 Ru 0.76140(12) 0.70146(4) -0.21580(9) 0.0565(5) Uani 1 d . .
Ru8 Ru 0.76981(11) 0.65509(4) -0.34030(8) 0.0516(5) Uani 1 d . .
Ru9 Ru 0.92703(12) 0.67361(4) -0.17269(8) 0.0530(5) Uani 1 d . .
C0 C 0.8489(13) 0.6646(5) -0.2579(10) 0.052(5) Uani 1 d . .
P58 P 0.8554(4) 0.6133(2) -0.3981(3) 0.061(2) Uani 1 d . .
N58A N 0.8254(14) 0.5689(5) -0.4094(10) 0.083(6) Uani 1 d . .
C1G C 0.7577(27) 0.5536(10) -0.3685(19) 0.147(15) Uani 1 d . .
C2G C 0.7759(27) 0.5187(8) -0.3279(19) 0.149(15) Uani 1 d . .
C3G C 0.6775(23) 0.5468(12) -0.4217(24) 0.175(19) Uani 1 d . .
C4G C 0.8929(34) 0.5457(12) -0.4486(23) 0.208(23) Uani 1 d . .
C5G C 0.8333(30) 0.5151(9) -0.4928(19) 0.173(18) Uani 1 d . .
C6G C 0.9535(28) 0.5255(10) -0.3995(22) 0.220(21) Uani 1 d . .
N58B N 0.8908(14) 0.6244(6) -0.4782(9) 0.085(6) Uani 1 d . .
C1H C 0.9542(32) 0.6528(9) -0.4852(15) 0.147(17) Uani 1 d . .
C2H C 1.0426(28) 0.6294(18) -0.5020(19) 0.221(26) Uani 1 d . .
C3H C 0.9479(30) 0.6829(12) -0.5298(18) 0.179(19) Uani 1 d . .
C4H C 0.8247(32) 0.6129(14) -0.5374(19) 0.188(20) Uani 1 d . .
C5H C 0.7718(36) 0.6474(14) -0.5564(23) 0.231(29) Uani 1 d . .
C6H C 0.8912(29) 0.5992(14) -0.5991(16) 0.199(23) Uani 1 d . .
C41 C 0.7017(16) 0.5892(7) -0.2187(11) 0.071(7) Uani 1 d . .
O41 O 0.6463(13) 0.5684(6) -0.2235(8) 0.109(7) Uani 1 d . .
C42 C 0.8332(14) 0.5945(6) -0.1307(12) 0.057(6) Uani 1 d . .
O42 O 0.8589(10) 0.5752(4) -0.0904(8) 0.080(5) Uani 1 d . .
C47 C 0.7051(18) 0.6585(6) -0.1533(12) 0.068(7) Uani 1 d . .
O47 O 0.6523(12) 0.6569(4) -0.1128(8) 0.080(5) Uani 1 d . .
C51 C 0.9592(19) 0.5842(6) -0.2649(12) 0.081(8) Uani 1 d . .
O51 O 0.9755(15) 0.5553(5) -0.2422(10) 0.121(7) Uani 1 d . .
C52 C 1.0424(17) 0.6364(6) -0.3270(12) 0.063(7) Uani 1 d . .
O52 O 1.1105(14) 0.6409(5) -0.3445(11) 0.110(7) Uani 1 d . .
C61 C 0.8871(22) 0.7348(11) -0.3884(18) 0.135(13) Uani 1 d . .
O61 O 0.8795(20) 0.7508(9) -0.4392(13) 0.208(16) Uani 1 d . .
C62 C 1.0164(19) 0.7239(6) -0.3016(13) 0.075(8) Uani 1 d . .
O62 O 1.0877(14) 0.7326(5) -0.3048(11) 0.112(7) Uani 1 d . .
C67 C 0.8484(15) 0.7495(7) -0.2563(14) 0.084(8) Uani 1 d . .
O67 O 0.8475(11) 0.7812(5) -0.2401(11) 0.108(7) Uani 1 d . .
C71 C 0.7394(18) 0.7340(7) -0.1437(16) 0.091(9) Uani 1 d . .
O71 O 0.7315(16) 0.7544(7) -0.1006(12) 0.144(9) Uani 1 d . .
C72 C 0.6567(17) 0.7128(6) -0.2641(12) 0.067(7) Uani 1 d . .
O72 O 0.5949(10) 0.7206(5) -0.2920(9) 0.083(5) Uani 1 d . .
C81 C 0.6634(17) 0.6346(6) -0.3450(13) 0.071(7) Uani 1 d . .
O81 O 0.5925(13) 0.6245(6) -0.3454(11) 0.110(7) Uani 1 d . .
C82 C 0.7352(17) 0.6893(7) -0.4090(13) 0.081(7) Uani 1 d . .
O82 O 0.7079(15) 0.7072(6) -0.4522(11) 0.133(9) Uani 1 d . .
C91 C 0.9908(16) 0.7171(6) -0.1577(13) 0.070(7) Uani 1 d . .
O91 O 1.0272(13) 0.7435(5) -0.1411(10) 0.109(7) Uani 1 d . .
C92 C 1.0210(16) 0.6407(6) -0.1620(11) 0.068(7) Uani 1 d . .
O92 O 1.0774(12) 0.6228(5) -0.1476(10) 0.102(6) Uani 1 d . .
C93 C 0.8930(20) 0.6697(8) -0.0804(14) 0.094(9) Uani 1 d . .
O93 O 0.8708(15) 0.6686(6) -0.0261(10) 0.124(8) Uani 1 d . .
C1M C 0.6900(29) 0.0140(11) 0.8214(20) 0.090(16) Uiso 0.50 d PG .
C2M C 0.6053(29) 0.0148(11) 0.8224(20) 0.131(23) Uiso 0.50 d PG .
C3M C 0.5623(23) 0.0378(11) 0.7820(21) 0.105(18) Uiso 0.50 d PG .
C4M C 0.6041(28) 0.0601(10) 0.7406(19) 0.111(20) Uiso 0.50 d PG .
C5M C 0.6888(29) 0.0593(11) 0.7396(19) 0.104(18) Uiso 0.50 d PG .
C6M C 0.7317(24) 0.0362(12) 0.7800(22) 0.130(23) Uiso 0.50 d PGD .
C7M C 0.8265(28) 0.0373(27) 0.7641(48) 0.173(37) Uiso 0.50 d PD .

loop_
_atom_type_symbol
_atom_type_description
_atom_type_scat_dispersion_real
_atom_type_scat_dispersion_imag
_atom_type_scat_source
C C 0.0033 0.0016 'International Tables Vol C Tables 4.2.6.8 and 6.1.1.4'
H H 0.0000 0.0000 'International Tables Vol C Tables 4.2.6.8 and 6.1.1.4'
O O 0.0106 0.0060 'International Tables Vol C Tables 4.2.6.8 and 6.1.1.4'
P P 0.1023 0.0942 'International Tables Vol C Tables 4.2.6.8 and 6.1.1.4'
Ru Ru -1.2594 0.8363 'International Tables Vol C Tables 4.2.6.8 and 6.1.1.4'
N N 0.0061 0.0033 'International Tables Vol C Tables 4.2.6.8 and 6.1.1.4'

loop_
_geom_angle_atom_site_label_1
_geom_angle_atom_site_label_2
_geom_angle_atom_site_label_3
_geom_angle
_geom_angle_site_symmetry_1
_geom_angle_site_symmetry_3
_geom_angle_publ_flag
C11 Ru1 C12 93.6(8) . . ?
C11 Ru1 C13 91.0(8) . . ?
C12 Ru1 C13 175.4(8) . . ?
C11 Ru1 P13 101.2(7) . . ?
C12 Ru1 P13 85.5(6) . . ?
C13 Ru1 P13 92.9(6) . . ?
C11 Ru1 P12 100.8(7) . . ?
C12 Ru1 P12 86.8(6) . . ?
C13 Ru1 P12 93.0(6) . . ?
P13 Ru1 P12 157.0(2) . . ?
C21 Ru2 C23 92.6(9) . . ?
C21 Ru2 C22 92.9(9) . . ?
C23 Ru2 C22 174.5(8) . . ?
C21 Ru2 P23 99.9(7) . . ?
C23 Ru2 P23 88.8(7) . . ?
C22 Ru2 P23 90.7(6) . . ?
C21 Ru2 P12 102.3(7) . . ?
C23 Ru2 P12 92.5(6) . . ?
C22 Ru2 P12 85.9(5) . . ?
P23 Ru2 P12 157.7(2) . . ?
C21 Ru2 Ru3 148.7(7) . . ?
C23 Ru2 Ru3 86.4(7) . . ?
C22 Ru2 Ru3 89.1(6) . . ?
P23 Ru2 Ru3 48.80(13) . . ?
P12 Ru2 Ru3 109.06(14) . . ?
C31 Ru3 C32 91.9(8) . . ?
C31 Ru3 C33 93.0(8) . . ?
C32 Ru3 C33 175.1(8) . . ?
C31 Ru3 P23 100.6(6) . . ?
C32 Ru3 P23 88.1(5) . . ?
C33 Ru3 P23 89.9(5) . . ?
C31 Ru3 P13 100.8(6) . . ?
C32 Ru3 P13 87.7(5) . . ?
C33 Ru3 P13 92.4(5) . . ?
P23 Ru3 P13 158.4(2) . . ?
C31 Ru3 Ru2 150.0(6) . . ?
C32 Ru3 Ru2 86.6(6) . . ?
C33 Ru3 Ru2 88.7(6) . . ?
P23 Ru3 Ru2 49.46(13) . . ?
P13 Ru3 Ru2 109.08(14) . . ?
N12B P12 N12A 109.2(9) . . ?
N12B P12 Ru1 118.5(7) . . ?
N12A P12 Ru1 113.6(6) . . ?
N12B P12 Ru2 113.6(6) . . ?
N12A P12 Ru2 118.1(6) . . ?
Ru1 P12 Ru2 81.9(2) . . ?
C1A N12A C4A 125.6(17) . . ?
C1A N12A P12 121.5(13) . . ?
C4A N12A P12 111.9(14) . . ?
N12A C1A C3A 119.2(21) . . ?
N12A C1A C2A 112.0(20) . . ?
C3A C1A C2A 108.7(21) . . ?
N12A C4A C5A 112.9(19) . . ?
N12A C4A C6A 110.6(20) . . ?
C5A C4A C6A 108.2(20) . . ?
C4B N12B C1B 124.2(18) . . ?
C4B N12B P12 115.1(15) . . ?
C1B N12B P12 119.8(14) . . ?
N12B C1B C2B 113.3(21) . . ?
N12B C1B C3B 110.3(19) . . ?
C2B C1B C3B 107.1(19) . . ?
N12B C4B C5B 114.9(24) . . ?
N12B C4B C6B 115.6(21) . . ?
C5B C4B C6B 106.7(21) . . ?
N13B P13 N13A 107.6(8) . . ?
N13B P13 Ru1 116.3(6) . . ?
N13A P13 Ru1 117.0(7) . . ?
N13B P13 Ru3 116.2(5) . . ?
N13A P13 Ru3 116.2(6) . . ?
Ru1 P13 Ru3 82.2(2) . . ?
C1C N13A C4C 125.0(17) . . ?
C1C N13A P13 120.8(15) . . ?
C4C N13A P13 113.7(14) . . ?
N13A C1C C5C 113.6(19) . . ?
N13A C1C C3C 108.7(19) . . ?
C5C C1C C3C 109.1(17) . . ?
N13A C4C C6C 111.4(21) . . ?
N13A C4C C2C 115.5(21) . . ?
C6C C4C C2C 109.8(19) . . ?
C4D N13B C1D 121.8(15) . . ?
C4D N13B P13 114.1(12) . . ?
C1D N13B P13 123.0(12) . . ?
N13B C1D C3D 112.5(18) . . ?
N13B C1D C2D 117.0(18) . . ?
C3D C1D C2D 110.9(19) . . ?
N13B C4D C5D 113.6(17) . . ?
N13B C4D C6D 111.6(17) . . ?
C5D C4D C6D 111.2(16) . . ?
N23A P23 N23B 110.7(8) . . ?
N23A P23 Ru3 116.5(6) . . ?
N23B P23 Ru3 115.8(6) . . ?
N23A P23 Ru2 115.2(6) . . ?
N23B P23 Ru2 114.3(6) . . ?
Ru3 P23 Ru2 81.73(15) . . ?
C4E N23A C1E 120.1(16) . . ?
C4E N23A P23 125.2(14) . . ?
C1E N23A P23 114.5(13) . . ?
C3E C1E C2E 107.4(22) . . ?
C3E C1E N23A 114.8(22) . . ?
C2E C1E N23A 117.0(22) . . ?
N23A C4E C5E 114.6(23) . . ?
N23A C4E C6E 112.3(23) . . ?
C5E C4E C6E 109.0(23) . . ?
C4F N23B C1F 121.7(17) . . ?
C4F N23B P23 114.8(15) . . ?
C1F N23B P23 120.7(13) . . ?
N23B C1F C2F 112.1(19) . . ?
N23B C1F C3F 121.7(20) . . ?
C2F C1F C3F 107.2(19) . . ?
C5F C4F N23B 117.9(27) . . ?
C5F C4F C6F 104.2(23) . . ?
N23B C4F C6F 115.8(23) . . ?
O11 C11 Ru1 178.3(21) . . ?
O12 C12 Ru1 178.1(18) . . ?
O13 C13 Ru1 177.1(17) . . ?
O21 C21 Ru2 178.7(22) . . ?
O22 C22 Ru2 177.7(19) . . ?
O23 C23 Ru2 177.6(17) . . ?
O31 C31 Ru3 178.4(19) . . ?
O32 C32 Ru3 177.7(17) . . ?
O33 C33 Ru3 178.9(18) . . ?
C41 Ru4 C42 89.5(9) . . ?
C41 Ru4 C47 92.2(10) . . ?
C42 Ru4 C47 103.6(10) . . ?
C41 Ru4 C0 136.7(8) . . ?
C42 Ru4 C0 128.5(8) . . ?
C47 Ru4 C0 96.9(9) . . ?
C41 Ru4 Ru7 123.6(8) . . ?
C42 Ru4 Ru7 133.2(6) . . ?
C47 Ru4 Ru7 49.7(7) . . ?
C0 Ru4 Ru7 47.3(6) . . ?
C41 Ru4 Ru9 175.5(8) . . ?
C42 Ru4 Ru9 86.4(6) . . ?
C47 Ru4 Ru9 90.6(7) . . ?
C0 Ru4 Ru9 46.2(5) . . ?
Ru7 Ru4 Ru9 60.76(6) . . ?
C41 Ru4 Ru8 92.7(7) . . ?
C42 Ru4 Ru8 157.6(7) . . ?
C47 Ru4 Ru8 98.6(7) . . ?
C0 Ru4 Ru8 44.1(5) . . ?
Ru7 Ru4 Ru8 61.78(6) . . ?
Ru9 Ru4 Ru8 90.30(6) . . ?
C41 Ru4 Ru5 118.9(7) . . ?
C42 Ru4 Ru5 102.8(7) . . ?
C47 Ru4 Ru5 139.0(7) . . ?
C0 Ru4 Ru5 42.2(6) . . ?
Ru7 Ru4 Ru5 89.52(7) . . ?
Ru9 Ru4 Ru8 90.30(6) . . ?
C41 Ru4 Ru5 118.9(7) . . ?
C42 Ru4 Ru5 102.8(7) . . ?
C47 Ru4 Ru5 139.0(7) . . ?
C0 Ru4 Ru5 42.2(6) . . ?
Ru7 Ru4 Ru5 89.52(7) . . ?
Ru9 Ru4 Ru5 60.39(6) . . ?
Ru8 Ru4 Ru5 56.93(6) . . ?
C52 Ru5 C51 92.0(11) . . ?
C52 Ru5 C0 131.0(9) . . ?
C51 Ru5 C0 124.5(10) . . ?
C52 Ru5 P58 105.5(7) . . ?
C51 Ru5 P58 100.8(8) . . ?
C0 Ru5 P58 98.8(5) . . ?
C52 Ru5 Ru8 136.0(7) . . ?
C51 Ru5 Ru8 126.6(9) . . ?
C0 Ru5 Ru8 46.1(5) . . ?
P58 Ru5 Ru8 52.6(2) . . ?
C52 Ru5 Ru9 102.8(7) . . ?
C51 Ru5 Ru9 101.2(7) . . ?
C0 Ru5 Ru9 44.5(5) . . ?
P58 Ru5 Ru9 143.2(2) . . ?
Ru8 Ru5 Ru9 90.60(7) . . ?
C52 Ru5 Ru6 90.1(7) . . ?
C51 Ru5 Ru6 159.4(7) . . ?
C0 Ru5 Ru6 44.0(5) . . ?
P58 Ru5 Ru6 98.3(2) . . ?
Ru8 Ru5 Ru6 61.57(6) . . ?
Ru9 Ru5 Ru6 58.46(6) . . ?
C52 Ru5 Ru4 157.9(7) . . ?
C51 Ru5 Ru4 82.9(9) . . ?
C0 Ru5 Ru4 43.4(5) . . ?
P58 Ru5 Ru4 96.6(2) . . ?
Ru8 Ru5 Ru4 60.22(6) . . ?
Ru9 Ru5 Ru4 57.61(6) . . ?
Ru6 Ru5 Ru4 87.43(7) . . ?
C62 Ru6 C61 89.7(12) . . ?
C62 Ru6 C67 102.5(11) . . ?
C61 Ru6 C67 89.9(14) . . ?
C62 Ru6 C0 128.6(9) . . ?
C61 Ru6 C0 135.0(11) . . ?
C67 Ru6 C0 101.4(9) . . ?
C62 Ru6 Ru7 141.0(8) . . ?
C61 Ru6 Ru7 118.6(11) . . ?
C67 Ru6 Ru7 55.2(7) . . ?
C0 Ru6 Ru7 47.2(6) . . ?
C62 Ru6 Ru9 90.3(7) . . ?
C61 Ru6 Ru9 178.1(12) . . ?
C67 Ru6 Ru9 88.2(7) . . ?
C0 Ru6 Ru9 45.8(5) . . ?
Ru7 Ru6 Ru9 60.52(6) . . ?
C62 Ru6 Ru5 97.3(7) . . ?
C61 Ru6 Ru5 121.1(12) . . ?
C67 Ru6 Ru5 143.2(7) . . ?
C0 Ru6 Ru5 43.1(6) . . ?
Ru7 Ru6 Ru5 90.33(7) . . ?
Ru9 Ru6 Ru5 60.73(6) . . ?
C62 Ru6 Ru8 150.1(8) . . ?
C61 Ru6 Ru8 91.6(10) . . ?
C67 Ru6 Ru8 107.4(7) . . ?
C0 Ru6 Ru8 43.4(5) . . ?
Ru7 Ru6 Ru8 61.31(6) . . ?
Ru9 Ru6 Ru8 89.27(7) . . ?
Ru5 Ru6 Ru8 57.03(6) . . ?
C71 Ru7 C72 93.8(11) . . ?
C71 Ru7 C0 146.0(10) . . ?
C72 Ru7 C0 120.1(9) . . ?
C71 Ru7 C47 87.1(10) . . ?
C72 Ru7 C47 94.5(10) . . ?
C0 Ru7 C47 92.0(8) . . ?
C71 Ru7 C67 84.3(11) . . ?
C72 Ru7 C67 99.7(9) . . ?
C0 Ru7 C67 87.6(9) . . ?
C47 Ru7 C67 163.8(9) . . ?
C71 Ru7 Ru4 125.4(8) . . ?
C72 Ru7 Ru4 112.2(7) . . ?
C0 Ru7 Ru4 46.5(5) . . ?
C47 Ru7 Ru4 45.6(7) . . ?
C67 Ru7 Ru4 132.7(6) . . ?
C71 Ru7 Ru6 122.8(8) . . ?
C72 Ru7 Ru6 110.6(7) . . ?
C0 Ru7 Ru6 46.2(5) . . ?
C47 Ru7 Ru6 137.8(7) . . ?
C67 Ru7 Ru6 42.3(7) . . ?
Ru4 Ru7 Ru6 92.61(7) . . ?
C71 Ru7 Ru9 100.3(9) . . ?
C72 Ru7 Ru9 165.8(7) . . ?
C0 Ru7 Ru9 45.7(5) . . ?
C47 Ru7 Ru9 87.4(7) . . ?
C67 Ru7 Ru9 80.7(5) . . ?
Ru4 Ru7 Ru9 60.03(6) . . ?
Ru6 Ru7 Ru9 60.39(7) . . ?
C71 Ru7 Ru8 170.5(9) . . ?
C72 Ru7 Ru8 76.7(7) . . ?
C0 Ru7 Ru8 43.4(5) . . ?
C47 Ru7 Ru8 94.4(6) . . ?
C67 Ru7 Ru8 96.4(7) . . ?
Ru4 Ru7 Ru8 60.46(6) . . ?
Ru6 Ru7 Ru8 61.23(6) . . ?
Ru9 Ru7 Ru8 89.16(7) . . ?
C81 Ru8 C82 89.1(11) . . ?
C81 Ru8 C0 130.3(10) . . ?
C82 Ru8 C0 127.3(10) . . ?
C81 Ru8 P58 104.0(8) . . ?
C82 Ru8 P58 104.0(8) . . ?
C0 Ru8 P58 98.5(6) . . ?
C81 Ru8 Ru5 134.4(8) . . ?
C82 Ru8 Ru5 131.3(8) . . ?
C0 Ru8 Ru5 45.7(6) . . ?
P58 Ru8 Ru5 52.8(2) . . ?
C81 Ru8 Ru4 87.7(8) . . ?
C82 Ru8 Ru4 157.1(8) . . ?
C0 Ru8 Ru4 45.0(5) . . ?
P58 Ru8 Ru4 98.8(2) . . ?
Ru5 Ru8 Ru4 62.85(6) . . ?
C81 Ru8 Ru6 157.7(8) . . ?
C82 Ru8 Ru6 85.6(8) . . ?
C0 Ru8 Ru6 44.0(5) . . ?
P58 Ru8 Ru6 98.3(2) . . ?
Ru5 Ru8 Ru6 61.40(7) . . ?
Ru4 Ru8 Ru6 88.72(6) . . ?
C81 Ru8 Ru7 102.6(8) . . ?
C82 Ru8 Ru7 101.0(8) . . ?
C0 Ru8 Ru7 45.0(6) . . ?
P58 Ru8 Ru7 143.4(2) . . ?
Ru5 Ru8 Ru7 90.63(7) . . ?
Ru4 Ru8 Ru7 57.76(6) . . ?
Ru6 Ru8 Ru7 57.47(6) . . ?
C91 Ru9 C93 94.2(11) . . ?
C91 Ru9 C92 96.0(10) . . ?
C93 Ru9 C92 94.6(12) . . ?
C91 Ru9 C0 123.9(9) . . ?
C93 Ru9 C0 125.5(10) . . ?
C92 Ru9 C0 115.5(9) . . ?
C91 Ru9 Ru4 161.8(7) . . ?
C93 Ru9 Ru4 85.3(8) . . ?
C92 Ru9 Ru4 102.2(7) . . ?
C0 Ru9 Ru4 46.1(5) . . ?
C91 Ru9 Ru6 79.3(7) . . ?
C93 Ru9 Ru6 147.4(10) . . ?
C92 Ru9 Ru6 117.8(7) . . ?
C0 Ru9 Ru6 45.5(5) . . ?
Ru4 Ru9 Ru6 91.34(7) . . ?
C91 Ru9 Ru7 102.6(7) . . ?
C93 Ru9 Ru7 92.1(9) . . ?
C92 Ru9 Ru7 159.7(7) . . ?
C0 Ru9 Ru7 46.4(6) . . ?
Ru4 Ru9 Ru7 59.21(6) . . ?
Ru6 Ru9 Ru7 59.10(6) . . ?
C91 Ru9 Ru5 124.0(8) . . ?
C93 Ru9 Ru5 140.4(8) . . ?
C92 Ru9 Ru5 73.2(6) . . ?
C0 Ru9 Ru5 43.2(6) . . ?
Ru4 Ru9 Ru5 62.00(6) . . ?
Ru6 Ru9 Ru5 60.82(6) . . ?
Ru7 Ru9 Ru5 89.58(7) . . ?
Ru5 C0 Ru8 88.2(8) . . ?
Ru5 C0 Ru6 92.9(8) . . ?
Ru8 C0 Ru6 92.6(7) . . ?
Ru5 C0 Ru9 92.4(8) . . ?
Ru8 C0 Ru9 178.6(12) . . ?
Ru6 C0 Ru9 88.7(7) . . ?
Ru5 C0 Ru4 94.3(8) . . ?
Ru8 C0 Ru4 90.9(8) . . ?
Ru6 C0 Ru4 172.1(11) . . ?
Ru9 C0 Ru4 87.8(7) . . ?
Ru5 C0 Ru7 179.4(10) . . ?
Ru8 C0 Ru7 91.6(8) . . ?
Ru6 C0 Ru7 86.6(7) . . ?
Ru9 C0 Ru7 87.8(7) . . ?
Ru4 C0 Ru7 86.2(8) . . ?
N58A P58 N58B 101.4(11) . . ?
N58A P58 Ru8 121.6(8) . . ?
N58B P58 Ru8 119.2(9) . . ?
N58A P58 Ru5 119.0(8) . . ?
N58B P58 Ru5 121.4(8) . . ?
Ru8 P58 Ru5 74.5(2) . . ?
C1G N58A C4G 124.7(30) . . ?
C1G N58A P58 119.9(20) . . ?
C4G N58A P58 113.0(24) . . ?
N58A C1G C2G 118.5(36) . . ?
N58A C1G C3G 105.5(30) . . ?
C2G C1G C3G 109.8(30) . . ?
C6G C4G N58A 111.7(33) . . ?
C6G C4G C5G 109.7(36) . . ?
N58A C4G C5G 103.7(35) . . ?
C1H N58B C4H 123.8(28) . . ?
C1H N58B P58 119.3(18) . . ?
C4H N58B P58 112.7(23) . . ?
C3H C1H N58B 125.5(42) . . ?
C3H C1H C2H 109.0(34) . . ?
N58B C1H C2H 103.1(32) . . ?
C5H C4H N58B 107.3(33) . . ?
C5H C4H C6H 113.8(41) . . ?
N58B C4H C6H 101.3(31) . . ?
O41 C41 Ru4 174.2(22) . . ?
O42 C42 Ru4 176.4(19) . . ?
O47 C47 Ru4 139.0(19) . . ?
O47 C47 Ru7 136.3(19) . . ?
Ru4 C47 Ru7 84.7(10) . . ?
O51 C51 Ru5 179.4(23) . . ?
O52 C52 Ru5 179.6(14) . . ?
O61 C61 Ru6 177.7(30) . . ?
O62 C62 Ru6 175.7(25) . . ?
O67 C67 Ru6 149.1(22) . . ?
O67 C67 Ru7 128.0(21) . . ?
Ru6 C67 Ru7 82.5(9) . . ?
O71 C71 Ru7 175.5(27) . . ?
O72 C72 Ru7 177.8(21) . . ?
O81 C81 Ru8 173.8(24) . . ?
O82 C82 Ru8 172.8(25) . . ?
O91 C91 Ru9 172.5(23) . . ?
O92 C92 Ru9 171.5(21) . . ?
O93 C93 Ru9 177.2(30) . . ?
C2M C1M C6M 120.0 . . ?
C1M C2M C3M 120.0 . . ?
C4M C3M C2M 120.0 . . ?
C5M C4M C3M 120.0 . . ?
C4M C5M C6M 120.0 . . ?
C7M C6M C5M 110.3(49) . . ?
C7M C6M C1M 129.3(49) . . ?
C5M C6M C1M 120.0 . . ?

loop_
_geom_bond_atom_site_label_1
_geom_bond_atom_site_label_2
_geom_bond_distance
_geom_bond_site_symmetry_2
_geom_bond_publ_flag
Ru1 C11 1.86(2) . ?
Ru1 C12 1.96(2) . ?
Ru1 C13 1.98(2) . ?
Ru1 P13 2.408(6) . ?
Ru1 P12 2.417(6) . ?
Ru2 C21 1.87(2) . ?
Ru2 C23 1.93(2) . ?
Ru2 C22 1.95(2) . ?
Ru2 P23 2.419(5) . ?
Ru2 P12 2.421(5) . ?
Ru2 Ru3 3.150(3) . ?
Ru3 C31 1.91(2) . ?
Ru3 C32 1.95(2) . ?
Ru3 C33 1.97(2) . ?
Ru3 P23 2.395(5) . ?
Ru3 P13 2.409(5) . ?
P12 N12B 1.69(2) . ?
P12 N12A 1.71(2) . ?
N12A C1A 1.47(3) . ?
N12A C4A 1.53(3) . ?
C1A C3A 1.56(3) . ?
C1A C2A 1.58(4) . ?
C4A C5A 1.56(3) . ?
C4A C6A 1.62(3) . ?
N12B C4B 1.52(3) . ?
N12B C1B 1.53(3) . ?
C1B C2B 1.58(3) . ?
C1B C3B 1.60(3) . ?
C4B C5B 1.54(3) . ?
C4B C6B 1.56(3) . ?
P13 N13B 1.706(15) . ?
P13 N13A 1.73(2) . ?
N13A C1C 1.49(3) . ?
N13A C4C 1.49(3) . ?
C1C C5C 1.56(3) . ?
C1C C3C 1.60(3) . ?
C2C C4C 1.54(3) . ?
C4C C6C 1.54(3) . ?
N13B C4D 1.50(2) . ?
N13B C1D 1.50(2) . ?
C1D C3D 1.50(3) . ?
C1D C2D 1.55(3) . ?
C4D C5D 1.56(3) . ?
C4D C6D 1.56(3) . ?
P23 N23A 1.684(15) . ?
P23 N23B 1.703(15) . ?
N23A C4E 1.51(3) . ?
N23A C1E 1.56(3) . ?
C1E C3E 1.52(3) . ?
C1E C2E 1.52(4) . ?
C4E C5E 1.54(4) . ?
C4E C6E 1.57(4) . ?
N23B C4F 1.49(3) . ?
N23B C1F 1.49(3) . ?
C1F C2F 1.54(3) . ?
C1F C3F 1.55(3) . ?
C4F C5F 1.46(4) . ?
C4F C6F 1.60(4) . ?
C11 O11 1.12(2) . ?
C12 O12 1.10(2) . ?
C13 O13 1.10(2) . ?
C21 O21 1.14(2) . ?
C22 O22 1.11(2) . ?
C23 O23 1.15(2) . ?
C31 O31 1.10(2) . ?
C32 O32 1.11(2) . ?
C33 O33 1.10(2) . ?
Ru4 C41 1.87(2) . ?
Ru4 C42 1.89(2) . ?
Ru4 C47 2.03(3) . ?
Ru4 C0 2.06(2) . ?
Ru4 Ru7 2.828(2) . ?
Ru4 Ru9 2.852(2) . ?
Ru4 Ru8 2.909(2) . ?
Ru4 Ru5 2.982(3) . ?
Ru5 C52 1.80(3) . ?
Ru5 C51 1.81(2) . ?
Ru5 C0 2.01(2) . ?
Ru5 P58 2.321(6) . ?
Ru5 Ru8 2.808(3) . ?
Ru5 Ru9 2.936(2) . ?
Ru5 Ru6 2.939(3) . ?
Ru6 C62 1.82(3) . ?
Ru6 C61 1.90(3) . ?
Ru6 C67 1.92(3) . ?
Ru6 C0 2.05(2) . ?
Ru6 Ru7 2.831(3) . ?
Ru6 Ru9 2.869(2) . ?
Ru6 Ru8 2.944(3) . ?
Ru7 C71 1.87(3) . ?
Ru7 C72 1.91(3) . ?
Ru7 C0 2.08(2) . ?
Ru7 C47 2.17(2) . ?
Ru7 C67 2.35(2) . ?
Ru7 Ru9 2.872(3) . ?
Ru7 Ru8 2.946(2) . ?
Ru8 C81 1.81(2) . ?
Ru8 C82 1.89(3) . ?
Ru8 C0 2.03(2) . ?
Ru8 P58 2.316(6) . ?
Ru9 C91 1.88(2) . ?
Ru9 C93 1.88(3) . ?
Ru9 C92 1.89(2) . ?
Ru9 C0 2.06(2) . ?
P58 N58A 1.69(2) . ?
P58 N58B 1.71(2) . ?
N58A C1G 1.44(4) . ?
N58A C4G 1.55(4) . ?
C1G C2G 1.51(4) . ?
C1G C3G 1.62(5) . ?
C4G C6G 1.51(5) . ?
C4G C5G 1.67(5) . ?
N58B C1H 1.43(4) . ?
N58B C4H 1.58(4) . ?
C1H C3H 1.39(4) . ?
C1H C2H 1.65(6) . ?
C4H C5H 1.53(5) . ?
C4H C6H 1.67(5) . ?
C41 O41 1.15(2) . ?
C42 O42 1.12(2) . ?
C47 O47 1.15(2) . ?
C51 O51 1.16(2) . ?
C52 O52 1.13(2) . ?
C61 O61 1.15(3) . ?
C62 O62 1.15(3) . ?
C67 O67 1.19(3) . ?
C71 O71 1.12(3) . ?
C72 O72 1.13(2) . ?
C81 O81 1.16(2) . ?
C82 O82 1.13(3) . ?
C91 O91 1.15(2) . ?
C92 O92 1.12(2) . ?
C93 O93 1.12(3) . ?
C1M C2M 1.32(2) . ?
C1M C6M 1.32(2) . ?
C2M C3M 1.32(2) . ?
C3M C4M 1.32(2) . ?
C4M C5M 1.32(2) . ?
C5M C6M 1.32(2) . ?
C6M C7M 1.510(15) . ?
